data_4337748
loop_
_publ_author_name
'Rathgeb, Anna'
'B\"ohm, Andreas'
'Novak, Maria S.'
'Gavriluta, Anatolie'
'D\"om\"ot\"or, Orsolya'
'Tommasino, Jean Bernard'
'Enyedy, Eva A.'
'Shova, Sergiu'
'Meier, Samuel'
'Jakupec, Michael A.'
'Luneau, Dominique'
'Arion, Vladimir B.'

_publ_section_title
;
 Ruthenium-Nitrosyl Complexes with Glycine, l-Alanine, l-Valine,
 l-Proline, d-Proline, l-Serine, l-Threonine, and l-Tyrosine: Synthesis,
 X-ray Diffraction Structures, Spectroscopic and Electrochemical
 Properties, and Antiproliferative Activity.
;
_journal_issue 5
_journal_name_full 'Inorganic chemistry'
_journal_page_first 2718
_journal_page_last 2729
_journal_paper_doi 10.1021/ic4031359
_journal_volume 53
_journal_year 2014
_chemical_absolute_configuration ad
_chemical_formula_moiety 'C16 H36 N, C5 H10 Cl3 N2 O3 Ru'
_chemical_formula_sum 'C21 H46 Cl3 N3 O3 Ru'
_chemical_formula_weight 596.03
_chemical_name_systematic
; 
Tetrabutylammonium trichlorido-L-valinato-nitrosyl-ruthenate(III)  
;
_space_group_IT_number 19
_symmetry_cell_setting orthorhombic
_symmetry_space_group_name_Hall 'P 2ac 2ab'
_symmetry_space_group_name_H-M 'P 21 21 21'
_atom_sites_solution_hydrogens geom
_atom_sites_solution_primary direct
_atom_sites_solution_secondary difmap
_audit_creation_method SHELXL-97
_cell_angle_alpha 90.00
_cell_angle_beta 90.00
_cell_angle_gamma 90.00
_cell_formula_units_Z 4
_cell_length_a 8.6937(8)
_cell_length_b 13.8069(12)
_cell_length_c 22.711(2)
_cell_measurement_reflns_used 5969
_cell_measurement_temperature 100(2)
_cell_measurement_theta_max 25.25
_cell_measurement_theta_min 2.32
_cell_volume 2726.1(4)
_computing_cell_refinement 'Bruker SAINT'
_computing_data_collection 'Bruker APEX2'
_computing_data_reduction 'Bruker SAINT'
_computing_molecular_graphics 'Bruker SHELXTL'
_computing_publication_material 'Bruker SHELXTL'
_computing_structure_refinement 'SHELXL-97 (Sheldrick, 2008)'
_computing_structure_solution 'SHELXS-97 (Sheldrick, 2008)'
_diffrn_ambient_temperature 100(2)
_diffrn_measured_fraction_theta_full 0.998
_diffrn_measured_fraction_theta_max 0.998
_diffrn_measurement_device_type 'Bruker X8 APEX-II CCD'
_diffrn_measurement_method '\f and \w scans'
_diffrn_radiation_monochromator graphite
_diffrn_radiation_source 'fine-focus sealed tube'
_diffrn_radiation_type MoK\a
_diffrn_radiation_wavelength 0.71073
_diffrn_reflns_av_R_equivalents 0.1513
_diffrn_reflns_av_sigmaI/netI 0.0650
_diffrn_reflns_limit_h_max 10
_diffrn_reflns_limit_h_min -10
_diffrn_reflns_limit_k_max 16
_diffrn_reflns_limit_k_min -16
_diffrn_reflns_limit_l_max 27
_diffrn_reflns_limit_l_min -27
_diffrn_reflns_number 41553
_diffrn_reflns_theta_full 25.00
_diffrn_reflns_theta_max 25.00
_diffrn_reflns_theta_min 2.32
_exptl_absorpt_coefficient_mu 0.895
_exptl_absorpt_correction_T_max 0.9566
_exptl_absorpt_correction_T_min 0.8774
_exptl_absorpt_correction_type multi-scan
_exptl_absorpt_process_details SADABS
_exptl_crystal_colour red
_exptl_crystal_density_diffrn 1.452
_exptl_crystal_density_method 'not measured'
_exptl_crystal_description block
_exptl_crystal_F_000 1248
_exptl_crystal_size_max 0.15
_exptl_crystal_size_mid 0.05
_exptl_crystal_size_min 0.05
_refine_diff_density_max 3.056
_refine_diff_density_min -1.290
_refine_diff_density_rms 0.175
_refine_ls_abs_structure_details 'Flack H D (1983), Acta Cryst. A39, 876-881'
_refine_ls_abs_structure_Flack 0.00(8)
_refine_ls_extinction_method none
_refine_ls_goodness_of_fit_ref 1.092
_refine_ls_hydrogen_treatment constr
_refine_ls_matrix_type full
_refine_ls_number_parameters 286
_refine_ls_number_reflns 4806
_refine_ls_number_restraints 0
_refine_ls_restrained_S_all 1.092
_refine_ls_R_factor_all 0.0751
_refine_ls_R_factor_gt 0.0634
_refine_ls_shift/su_max 0.000
_refine_ls_shift/su_mean 0.000
_refine_ls_structure_factor_coef Fsqd
_refine_ls_weighting_details 'calc w=1/[\s^2^(Fo^2^)+(0.0718P)^2^+16.8609P] where P=(Fo^2^+2Fc^2^)/3'
_refine_ls_weighting_scheme calc
_refine_ls_wR_factor_gt 0.1565
_refine_ls_wR_factor_ref 0.1656
_reflns_number_gt 4219
_reflns_number_total 4806
_reflns_threshold_expression >2sigma(I)
_cod_data_source_file ic4031359_si_002.cif
_cod_data_source_block anbo009
_cod_original_sg_symbol_H-M P212121
_cod_database_code 4337748

loop_
_symmetry_equiv_pos_as_xyz
'x, y, z'
'-x+1/2, -y, z+1/2'
'-x, y+1/2, -z+1/2'
'x+1/2, -y+1/2, -z'

loop_
_atom_site_label
_atom_site_type_symbol
_atom_site_fract_x
_atom_site_fract_y
_atom_site_fract_z
_atom_site_U_iso_or_equiv
_atom_site_adp_type
_atom_site_occupancy
_atom_site_symmetry_multiplicity
_atom_site_calc_flag
_atom_site_refinement_flags
Ru1 Ru -0.25866(8) -0.89099(4) -0.02718(2) 0.01706(19) Uani 1 1 d .
Cl1 Cl -0.2430(3) -1.06146(12) -0.02009(8) 0.0265(4) Uani 1 1 d .
Cl3 Cl -0.5308(2) -0.89382(15) -0.01858(8) 0.0208(4) Uani 1 1 d .
Cl2 Cl 0.0099(2) -0.87832(15) -0.04493(8) 0.0219(4) Uani 1 1 d .
O1 O -0.2854(6) -0.9079(4) -0.1139(2) 0.0210(13) Uani 1 1 d .
O2 O -0.3638(8) -0.8382(4) -0.1965(3) 0.0271(15) Uani 1 1 d .
O3 O -0.2274(8) -0.8431(4) 0.0957(2) 0.0290(15) Uani 1 1 d .
N1 N -0.2767(7) -0.7453(5) -0.0522(3) 0.0170(14) Uani 1 1 d .
H1A H -0.3390 -0.7129 -0.0260 0.020 Uiso 1 1 calc R
H1B H -0.1810 -0.7169 -0.0513 0.020 Uiso 1 1 calc R
N2 N -0.2399(10) -0.8642(5) 0.0469(3) 0.0270(16) Uani 1 1 d .
C1 C -0.3415(10) -0.7375(6) -0.1118(3) 0.0207(18) Uani 1 1 d .
H1 H -0.4537 -0.7241 -0.1066 0.025 Uiso 1 1 calc R
C2 C -0.3308(9) -0.8343(6) -0.1450(4) 0.0181(17) Uani 1 1 d .
C3 C -0.2777(11) -0.6538(6) -0.1485(4) 0.025(2) Uani 1 1 d .
H3 H -0.3371 -0.6518 -0.1862 0.030 Uiso 1 1 calc R
C4 C -0.1104(10) -0.6703(7) -0.1641(4) 0.032(2) Uani 1 1 d .
H4A H -0.0497 -0.6760 -0.1279 0.048 Uiso 1 1 calc R
H4B H -0.0724 -0.6156 -0.1873 0.048 Uiso 1 1 calc R
H4C H -0.1008 -0.7301 -0.1870 0.048 Uiso 1 1 calc R
C5 C -0.3004(11) -0.5566(6) -0.1179(4) 0.029(2) Uani 1 1 d .
H5A H -0.4092 -0.5485 -0.1077 0.043 Uiso 1 1 calc R
H5B H -0.2684 -0.5043 -0.1443 0.043 Uiso 1 1 calc R
H5C H -0.2381 -0.5547 -0.0819 0.043 Uiso 1 1 calc R
N3 N -0.1307(7) -0.3551(5) -0.8547(3) 0.0176(15) Uani 1 1 d .
C6 C -0.1511(10) -0.3658(6) -0.9205(4) 0.0225(19) Uani 1 1 d .
H6A H -0.1259 -0.4332 -0.9318 0.027 Uiso 1 1 calc R
H6B H -0.0768 -0.3226 -0.9406 0.027 Uiso 1 1 calc R
C7 C -0.3124(11) -0.3421(7) -0.9425(4) 0.032(2) Uani 1 1 d .
H7A H -0.3323 -0.2717 -0.9388 0.038 Uiso 1 1 calc R
H7B H -0.3899 -0.3773 -0.9188 0.038 Uiso 1 1 calc R
C8 C -0.3235(10) -0.3731(7) -1.0078(4) 0.028(2) Uani 1 1 d .
H8A H -0.3140 -0.4444 -1.0100 0.033 Uiso 1 1 calc R
H8B H -0.4268 -0.3555 -1.0228 0.033 Uiso 1 1 calc R
C9 C -0.2029(11) -0.3280(7) -1.0480(4) 0.031(2) Uani 1 1 d .
H9A H -0.2297 -0.3409 -1.0891 0.047 Uiso 1 1 calc R
H9B H -0.1020 -0.3562 -1.0393 0.047 Uiso 1 1 calc R
H9C H -0.1993 -0.2579 -1.0413 0.047 Uiso 1 1 calc R
C10 C -0.2245(9) -0.4311(5) -0.8223(3) 0.0173(17) Uani 1 1 d .
H10A H -0.2039 -0.4245 -0.7796 0.021 Uiso 1 1 calc R
H10B H -0.3349 -0.4168 -0.8286 0.021 Uiso 1 1 calc R
C11 C -0.1954(11) -0.5355(6) -0.8398(4) 0.026(2) Uani 1 1 d .
H11A H -0.0834 -0.5482 -0.8410 0.031 Uiso 1 1 calc R
H11B H -0.2382 -0.5479 -0.8794 0.031 Uiso 1 1 calc R
C12 C -0.2726(11) -0.6029(6) -0.7944(4) 0.0292(19) Uani 1 1 d .
H12A H -0.2575 -0.6709 -0.8070 0.035 Uiso 1 1 calc R
H12B H -0.2205 -0.5946 -0.7559 0.035 Uiso 1 1 calc R
C13 C -0.4432(11) -0.5848(6) -0.7863(4) 0.030(2) Uani 1 1 d .
H13A H -0.4942 -0.5855 -0.8248 0.045 Uiso 1 1 calc R
H13B H -0.4586 -0.5215 -0.7676 0.045 Uiso 1 1 calc R
H13C H -0.4871 -0.6356 -0.7613 0.045 Uiso 1 1 calc R
C14 C 0.0405(9) -0.3691(6) -0.8431(3) 0.0188(17) Uani 1 1 d .
H14A H 0.0721 -0.4324 -0.8596 0.023 Uiso 1 1 calc R
H14B H 0.0978 -0.3182 -0.8646 0.023 Uiso 1 1 calc R
C15 C 0.0871(10) -0.3657(6) -0.7796(4) 0.0252(19) Uani 1 1 d .
H15A H 0.0296 -0.4156 -0.7573 0.030 Uiso 1 1 calc R
H15B H 0.0608 -0.3016 -0.7629 0.030 Uiso 1 1 calc R
C16 C 0.2579(10) -0.3834(6) -0.7732(3) 0.0278(17) Uani 1 1 d .
H16A H 0.2809 -0.4505 -0.7858 0.033 Uiso 1 1 calc R
H16B H 0.2859 -0.3779 -0.7310 0.033 Uiso 1 1 calc R
C17 C 0.3580(10) -0.3138(7) -0.8086(4) 0.030(2) Uani 1 1 d .
H17A H 0.3555 -0.3321 -0.8502 0.045 Uiso 1 1 calc R
H17B H 0.4641 -0.3168 -0.7941 0.045 Uiso 1 1 calc R
H17C H 0.3186 -0.2477 -0.8041 0.045 Uiso 1 1 calc R
C18 C -0.1896(9) -0.2580(6) -0.8322(3) 0.0172(17) Uani 1 1 d .
H18A H -0.3012 -0.2541 -0.8405 0.021 Uiso 1 1 calc R
H18B H -0.1764 -0.2563 -0.7890 0.021 Uiso 1 1 calc R
C19 C -0.1123(9) -0.1690(6) -0.8583(4) 0.0231(19) Uani 1 1 d .
H19A H -0.1161 -0.1721 -0.9018 0.028 Uiso 1 1 calc R
H19B H -0.0030 -0.1669 -0.8461 0.028 Uiso 1 1 calc R
C20 C -0.1954(10) -0.0779(6) -0.8367(4) 0.025(2) Uani 1 1 d .
H20A H -0.2013 -0.0795 -0.7932 0.030 Uiso 1 1 calc R
H20B H -0.1343 -0.0203 -0.8480 0.030 Uiso 1 1 calc R
C21 C -0.3563(11) -0.0676(7) -0.8614(4) 0.031(2) Uani 1 1 d .
H21A H -0.3524 -0.0709 -0.9045 0.046 Uiso 1 1 calc R
H21B H -0.3995 -0.0051 -0.8494 0.046 Uiso 1 1 calc R
H21C H -0.4212 -0.1201 -0.8464 0.046 Uiso 1 1 calc R

loop_
_atom_site_aniso_label
_atom_site_aniso_U_11
_atom_site_aniso_U_22
_atom_site_aniso_U_33
_atom_site_aniso_U_23
_atom_site_aniso_U_13
_atom_site_aniso_U_12
Ru1 0.0173(3) 0.0098(3) 0.0240(3) -0.0017(2) 0.0004(3) -0.0002(3)
Cl1 0.0363(11) 0.0095(8) 0.0338(9) 0.0006(7) -0.0013(12) 0.0005(10)
Cl3 0.0157(9) 0.0132(9) 0.0337(10) -0.0052(9) 0.0049(8) -0.0048(8)
Cl2 0.0166(10) 0.0158(10) 0.0334(10) -0.0050(8) -0.0031(7) 0.0058(8)
O1 0.031(4) 0.014(3) 0.018(2) -0.003(2) 0.002(2) -0.003(3)
O2 0.043(4) 0.018(3) 0.020(3) 0.001(3) 0.000(3) -0.009(3)
O3 0.047(4) 0.024(3) 0.016(3) -0.004(2) 0.002(3) -0.009(3)
N1 0.011(4) 0.011(3) 0.029(3) 0.001(2) -0.002(3) 0.002(3)
N2 0.031(4) 0.008(3) 0.042(4) 0.010(3) 0.005(4) 0.003(4)
C1 0.027(5) 0.010(4) 0.025(4) -0.001(3) 0.003(3) -0.006(4)
C2 0.016(4) 0.013(4) 0.025(4) 0.002(3) 0.000(3) -0.001(3)
C3 0.035(6) 0.013(4) 0.026(4) 0.000(3) -0.010(4) 0.002(4)
C4 0.024(5) 0.027(5) 0.044(6) -0.001(4) 0.010(4) -0.013(4)
C5 0.034(6) 0.008(4) 0.043(5) 0.002(4) -0.009(4) 0.002(4)
N3 0.012(3) 0.008(3) 0.033(4) 0.002(3) 0.000(3) 0.001(3)
C6 0.025(5) 0.010(4) 0.032(5) 0.001(3) 0.009(4) 0.011(3)
C7 0.040(6) 0.023(5) 0.033(5) 0.004(4) 0.002(4) 0.013(4)
C8 0.024(4) 0.029(5) 0.030(5) 0.003(4) -0.002(3) 0.001(4)
C9 0.040(6) 0.032(5) 0.022(4) -0.001(4) 0.006(4) 0.001(4)
C10 0.012(4) 0.007(3) 0.033(4) 0.000(3) 0.004(3) -0.003(3)
C11 0.027(5) 0.009(4) 0.041(5) 0.001(4) 0.001(4) 0.002(3)
C12 0.039(5) 0.005(3) 0.043(4) -0.001(3) -0.001(4) -0.004(5)
C13 0.033(5) 0.016(5) 0.041(5) 0.001(4) 0.003(4) -0.003(4)
C14 0.012(4) 0.007(4) 0.037(4) -0.001(3) 0.003(3) 0.000(3)
C15 0.025(5) 0.018(4) 0.033(5) 0.005(4) 0.006(4) -0.008(4)
C16 0.026(4) 0.024(4) 0.034(4) 0.006(3) -0.001(4) -0.011(5)
C17 0.019(5) 0.024(5) 0.046(6) -0.001(4) -0.004(4) 0.009(4)
C18 0.016(4) 0.009(4) 0.027(4) -0.002(3) 0.002(3) -0.006(3)
C19 0.012(4) 0.014(4) 0.043(5) 0.002(4) 0.005(4) -0.001(4)
C20 0.023(5) 0.014(4) 0.039(5) -0.003(4) 0.002(4) -0.001(3)
C21 0.034(6) 0.015(5) 0.043(6) 0.005(4) 0.010(4) 0.010(4)

loop_
_atom_type_symbol
_atom_type_description
_atom_type_scat_dispersion_real
_atom_type_scat_dispersion_imag
_atom_type_scat_source
C C 0.0033 0.0016 'International Tables Vol C Tables 4.2.6.8 and 6.1.1.4'
H H 0.0000 0.0000 'International Tables Vol C Tables 4.2.6.8 and 6.1.1.4'
Cl Cl 0.1484 0.1585 'International Tables Vol C Tables 4.2.6.8 and 6.1.1.4'
N N 0.0061 0.0033 'International Tables Vol C Tables 4.2.6.8 and 6.1.1.4'
O O 0.0106 0.0060 'International Tables Vol C Tables 4.2.6.8 and 6.1.1.4'
Ru Ru -1.2594 0.8363 'International Tables Vol C Tables 4.2.6.8 and 6.1.1.4'

loop_
_geom_angle_atom_site_label_1
_geom_angle_atom_site_label_2
_geom_angle_atom_site_label_3
_geom_angle
N2 Ru1 O1 174.2(3)
N2 Ru1 N1 93.8(3)
O1 Ru1 N1 80.5(2)
N2 Ru1 Cl1 98.1(2)
O1 Ru1 Cl1 87.58(16)
N1 Ru1 Cl1 168.11(18)
N2 Ru1 Cl3 91.0(3)
O1 Ru1 Cl3 87.88(17)
N1 Ru1 Cl3 87.90(19)
Cl1 Ru1 Cl3 92.03(8)
N2 Ru1 Cl2 93.2(3)
O1 Ru1 Cl2 87.47(17)
N1 Ru1 Cl2 87.53(19)
Cl1 Ru1 Cl2 91.63(8)
Cl3 Ru1 Cl2 173.96(8)
C2 O1 Ru1 118.8(5)
C1 N1 Ru1 110.4(5)
C1 N1 H1A 109.6
Ru1 N1 H1A 109.6
C1 N1 H1B 109.6
Ru1 N1 H1B 109.6
H1A N1 H1B 108.1
O3 N2 Ru1 177.7(6)
N1 C1 C3 114.7(7)
N1 C1 C2 111.4(7)
C3 C1 C2 111.6(6)
N1 C1 H1 106.1
C3 C1 H1 106.1
C2 C1 H1 106.1
O2 C2 O1 124.5(8)
O2 C2 C1 120.0(8)
O1 C2 C1 115.5(7)
C4 C3 C5 111.3(8)
C4 C3 C1 111.2(7)
C5 C3 C1 111.8(7)
C4 C3 H3 107.5
C5 C3 H3 107.5
C1 C3 H3 107.5
C3 C4 H4A 109.5
C3 C4 H4B 109.5
H4A C4 H4B 109.5
C3 C4 H4C 109.5
H4A C4 H4C 109.5
H4B C4 H4C 109.5
C3 C5 H5A 109.5
C3 C5 H5B 109.5
H5A C5 H5B 109.5
C3 C5 H5C 109.5
H5A C5 H5C 109.5
H5B C5 H5C 109.5
C6 N3 C10 110.4(6)
C6 N3 C14 105.8(6)
C10 N3 C14 110.7(6)
C6 N3 C18 112.1(6)
C10 N3 C18 105.4(6)
C14 N3 C18 112.4(6)
N3 C6 C7 114.2(7)
N3 C6 H6A 108.7
C7 C6 H6A 108.7
N3 C6 H6B 108.7
C7 C6 H6B 108.7
H6A C6 H6B 107.6
C6 C7 C8 108.2(7)
C6 C7 H7A 110.1
C8 C7 H7A 110.1
C6 C7 H7B 110.1
C8 C7 H7B 110.1
H7A C7 H7B 108.4
C9 C8 C7 114.7(8)
C9 C8 H8A 108.6
C7 C8 H8A 108.6
C9 C8 H8B 108.6
C7 C8 H8B 108.6
H8A C8 H8B 107.6
C8 C9 H9A 109.5
C8 C9 H9B 109.5
H9A C9 H9B 109.5
C8 C9 H9C 109.5
H9A C9 H9C 109.5
H9B C9 H9C 109.5
C11 C10 N3 116.1(6)
C11 C10 H10A 108.3
N3 C10 H10A 108.3
C11 C10 H10B 108.3
N3 C10 H10B 108.3
H10A C10 H10B 107.4
C10 C11 C12 109.1(7)
C10 C11 H11A 109.9
C12 C11 H11A 109.9
C10 C11 H11B 109.9
C12 C11 H11B 109.9
H11A C11 H11B 108.3
C13 C12 C11 114.0(7)
C13 C12 H12A 108.7
C11 C12 H12A 108.7
C13 C12 H12B 108.7
C11 C12 H12B 108.7
H12A C12 H12B 107.6
C12 C13 H13A 109.5
C12 C13 H13B 109.5
H13A C13 H13B 109.5
C12 C13 H13C 109.5
H13A C13 H13C 109.5
H13B C13 H13C 109.5
C15 C14 N3 115.2(6)
C15 C14 H14A 108.5
N3 C14 H14A 108.5
C15 C14 H14B 108.5
N3 C14 H14B 108.5
H14A C14 H14B 107.5
C14 C15 C16 110.6(7)
C14 C15 H15A 109.5
C16 C15 H15A 109.5
C14 C15 H15B 109.5
C16 C15 H15B 109.5
H15A C15 H15B 108.1
C15 C16 C17 114.0(7)
C15 C16 H16A 108.7
C17 C16 H16A 108.7
C15 C16 H16B 108.7
C17 C16 H16B 108.7
H16A C16 H16B 107.6
C16 C17 H17A 109.5
C16 C17 H17B 109.5
H17A C17 H17B 109.5
C16 C17 H17C 109.5
H17A C17 H17C 109.5
H17B C17 H17C 109.5
C19 C18 N3 115.6(6)
C19 C18 H18A 108.4
N3 C18 H18A 108.4
C19 C18 H18B 108.4
N3 C18 H18B 108.4
H18A C18 H18B 107.4
C18 C19 C20 109.3(7)
C18 C19 H19A 109.8
C20 C19 H19A 109.8
C18 C19 H19B 109.8
C20 C19 H19B 109.8
H19A C19 H19B 108.3
C21 C20 C19 113.3(8)
C21 C20 H20A 108.9
C19 C20 H20A 108.9
C21 C20 H20B 108.9
C19 C20 H20B 108.9
H20A C20 H20B 107.7
C20 C21 H21A 109.5
C20 C21 H21B 109.5
H21A C21 H21B 109.5
C20 C21 H21C 109.5
H21A C21 H21C 109.5
H21B C21 H21C 109.5

loop_
_geom_bond_atom_site_label_1
_geom_bond_atom_site_label_2
_geom_bond_distance
Ru1 N2 1.731(7)
Ru1 O1 1.997(5)
Ru1 N1 2.097(6)
Ru1 Cl1 2.3630(18)
Ru1 Cl3 2.3742(19)
Ru1 Cl2 2.376(2)
O1 C2 1.299(10)
O2 C2 1.204(10)
O3 N2 1.151(8)
N1 C1 1.470(10)
N1 H1A 0.9200
N1 H1B 0.9200
C1 C3 1.528(11)
C1 C2 1.537(11)
C1 H1 1.0000
C3 C4 1.514(13)
C3 C5 1.524(11)
C3 H3 1.0000
C4 H4A 0.9800
C4 H4B 0.9800
C4 H4C 0.9800
C5 H5A 0.9800
C5 H5B 0.9800
C5 H5C 0.9800
N3 C6 1.513(11)
N3 C10 1.519(10)
N3 C14 1.523(10)
N3 C18 1.523(10)
C6 C7 1.524(13)
C6 H6A 0.9900
C6 H6B 0.9900
C7 C8 1.546(12)
C7 H7A 0.9900
C7 H7B 0.9900
C8 C9 1.523(12)
C8 H8A 0.9900
C8 H8B 0.9900
C9 H9A 0.9800
C9 H9B 0.9800
C9 H9C 0.9800
C10 C11 1.516(11)
C10 H10A 0.9900
C10 H10B 0.9900
C11 C12 1.542(12)
C11 H11A 0.9900
C11 H11B 0.9900
C12 C13 1.516(13)
C12 H12A 0.9900
C12 H12B 0.9900
C13 H13A 0.9800
C13 H13B 0.9800
C13 H13C 0.9800
C14 C15 1.500(11)
C14 H14A 0.9900
C14 H14B 0.9900
C15 C16 1.512(13)
C15 H15A 0.9900
C15 H15B 0.9900
C16 C17 1.525(12)
C16 H16A 0.9900
C16 H16B 0.9900
C17 H17A 0.9800
C17 H17B 0.9800
C17 H17C 0.9800
C18 C19 1.521(11)
C18 H18A 0.9900
C18 H18B 0.9900
C19 C20 1.531(12)
C19 H19A 0.9900
C19 H19B 0.9900
C20 C21 1.514(13)
C20 H20A 0.9900
C20 H20B 0.9900
C21 H21A 0.9800
C21 H21B 0.9800
C21 H21C 0.9800

loop_
_geom_torsion_atom_site_label_1
_geom_torsion_atom_site_label_2
_geom_torsion_atom_site_label_3
_geom_torsion_atom_site_label_4
_geom_torsion
N2 Ru1 O1 C2 -4(4)
N1 Ru1 O1 C2 -13.2(6)
Cl1 Ru1 O1 C2 167.1(6)
Cl3 Ru1 O1 C2 75.0(6)
Cl2 Ru1 O1 C2 -101.1(6)
N2 Ru1 N1 C1 -162.7(6)
O1 Ru1 N1 C1 16.3(5)
Cl1 Ru1 N1 C1 18.0(13)
Cl3 Ru1 N1 C1 -71.9(5)
Cl2 Ru1 N1 C1 104.2(5)
O1 Ru1 N2 O3 -14(23)
N1 Ru1 N2 O3 -5(20)
Cl1 Ru1 N2 O3 175(20)
Cl3 Ru1 N2 O3 -92(20)
Cl2 Ru1 N2 O3 83(20)
Ru1 N1 C1 C3 -145.4(6)
Ru1 N1 C1 C2 -17.3(8)
Ru1 O1 C2 O2 -173.1(6)
Ru1 O1 C2 C1 6.7(9)
N1 C1 C2 O2 -172.3(7)
C3 C1 C2 O2 -42.6(11)
N1 C1 C2 O1 7.9(10)
C3 C1 C2 O1 137.6(7)
N1 C1 C3 C4 68.2(9)
C2 C1 C3 C4 -59.7(9)
N1 C1 C3 C5 -56.8(10)
C2 C1 C3 C5 175.2(7)
C10 N3 C6 C7 67.2(8)
C14 N3 C6 C7 -172.9(7)
C18 N3 C6 C7 -49.9(9)
N3 C6 C7 C8 -170.2(7)
C6 C7 C8 C9 -56.2(10)
C6 N3 C10 C11 54.9(9)
C14 N3 C10 C11 -62.0(9)
C18 N3 C10 C11 176.1(7)
N3 C10 C11 C12 168.1(7)
C10 C11 C12 C13 55.8(10)
C6 N3 C14 C15 -177.5(7)
C10 N3 C14 C15 -57.8(9)
C18 N3 C14 C15 59.7(9)
N3 C14 C15 C16 178.2(6)
C14 C15 C16 C17 56.0(10)
C6 N3 C18 C19 -60.0(9)
C10 N3 C18 C19 179.8(7)
C14 N3 C18 C19 59.1(9)
N3 C18 C19 C20 173.8(7)
C18 C19 C20 C21 -68.4(10)
